data_4110209
loop_
_publ_author_name
'Matthew J. Horner'
'K. Travis Holman'
'Michael D. Ward'

_publ_section_title
;
 Architectural Diversity and Elastic Networks in Hydrogen-Bonded Host
 Frameworks: From Molecular Jaws to Cylinders
;
_journal_name_full 'Journal of the American Chemical Society'
_journal_page_first 14640
_journal_page_last 14660
_journal_paper_doi 10.1021/ja0741574
_journal_volume 129
_journal_year 2007
_chemical_formula_sum 'C8 H13 N3 O3 S'
_chemical_formula_weight 231.27
_chemical_name_common 'guanidinium 2-fluorobenzenesulfonate'
_chemical_name_systematic
; 
 ? 
;
_space_group_IT_number 62
_symmetry_cell_setting orthorhombic
_symmetry_space_group_name_Hall '-P 2ac 2n'
_symmetry_space_group_name_H-M 'P n m a'
_atom_sites_solution_hydrogens geom
_atom_sites_solution_primary direct
_atom_sites_solution_secondary difmap
_audit_creation_method SHELXL-97
_cell_angle_alpha 90.00
_cell_angle_beta 90.00
_cell_angle_gamma 90.00
_cell_formula_units_Z 4
_cell_length_a 16.315(2)
_cell_length_b 7.5145(10)
_cell_length_c 9.2773(13)
_cell_measurement_reflns_used 3078
_cell_measurement_temperature 173(2)
_cell_measurement_theta_max 27.008
_cell_measurement_theta_min 2.523
_cell_volume 1137.4(3)
_computing_cell_refinement 'SAINT, Bruker'
_computing_data_collection 'SMART, Bruker (or Siemens)'
_computing_data_reduction 'SAINT, Bruker'
_computing_molecular_graphics 'XSEED, L. Barbour; http://www.xseed.com'
_computing_publication_material CIFTAB
_computing_structure_refinement 'SHELXL-97 (Sheldrick, 1997)'
_computing_structure_solution 'SHELXS-97 (Sheldrick, 1990)'
_diffrn_ambient_temperature 173(2)
_diffrn_measured_fraction_theta_full 1.000
_diffrn_measured_fraction_theta_max 1.000
_diffrn_measurement_device_type 'SMART platform CCD, Bruker (or Siemens)'
_diffrn_measurement_method 'omega scans'
_diffrn_radiation_monochromator graphite
_diffrn_radiation_source 'fine-focus sealed tube'
_diffrn_radiation_type MoK\a
_diffrn_radiation_wavelength 0.71073
_diffrn_reflns_av_R_equivalents 0.0364
_diffrn_reflns_av_sigmaI/netI 0.0185
_diffrn_reflns_limit_h_max 20
_diffrn_reflns_limit_h_min -20
_diffrn_reflns_limit_k_max 9
_diffrn_reflns_limit_k_min -9
_diffrn_reflns_limit_l_max 11
_diffrn_reflns_limit_l_min -11
_diffrn_reflns_number 12433
_diffrn_reflns_theta_full 26.98
_diffrn_reflns_theta_max 26.98
_diffrn_reflns_theta_min 2.50
_exptl_absorpt_coefficient_mu 0.277
_exptl_absorpt_correction_T_max 0.9289
_exptl_absorpt_correction_T_min 0.8807
_exptl_absorpt_correction_type multi-scan
_exptl_absorpt_process_details 'SADABS, G. Sheldrick (1999)'
_exptl_crystal_colour colorless
_exptl_crystal_density_diffrn 1.351
_exptl_crystal_description plate
_exptl_crystal_F_000 488
_exptl_crystal_size_max 0.47
_exptl_crystal_size_mid 0.35
_exptl_crystal_size_min 0.27
_refine_diff_density_max 0.344
_refine_diff_density_min -0.418
_refine_diff_density_rms 0.054
_refine_ls_extinction_method none
_refine_ls_goodness_of_fit_ref 1.122
_refine_ls_hydrogen_treatment mixed
_refine_ls_matrix_type full
_refine_ls_number_parameters 86
_refine_ls_number_reflns 1338
_refine_ls_number_restraints 0
_refine_ls_restrained_S_all 1.122
_refine_ls_R_factor_all 0.0472
_refine_ls_R_factor_gt 0.0402
_refine_ls_shift/su_max 0.000
_refine_ls_shift/su_mean 0.000
_refine_ls_structure_factor_coef Fsqd
_refine_ls_weighting_details 'calc w=1/[\s^2^(Fo^2^)+(0.0425P)^2^+0.6100P] where P=(Fo^2^+2Fc^2^)/3'
_refine_ls_weighting_scheme calc
_refine_ls_wR_factor_gt 0.0938
_refine_ls_wR_factor_ref 0.0967
_reflns_number_gt 1198
_reflns_number_total 1338
_reflns_threshold_expression >2sigma(I)
_cod_data_source_file ja0741574si20070910_040750_08.cif
_cod_data_source_block G2MBS
_cod_database_code 4110209

loop_
_symmetry_equiv_pos_as_xyz
'x, y, z'
'-x+1/2, -y, z+1/2'
'x+1/2, -y+1/2, -z+1/2'
'-x, y+1/2, -z'
'-x, -y, -z'
'x-1/2, y, -z-1/2'
'-x-1/2, y-1/2, z-1/2'
'x, -y-1/2, z'

loop_
_atom_site_label
_atom_site_type_symbol
_atom_site_fract_x
_atom_site_fract_y
_atom_site_fract_z
_atom_site_U_iso_or_equiv
_atom_site_adp_type
_atom_site_occupancy
_atom_site_symmetry_multiplicity
_atom_site_calc_flag
_atom_site_refinement_flags
S1 S 0.13691(3) 0.2500 0.32014(6) 0.02515(18) Uani 1 2 d S
O1 O 0.12420(7) 0.08909(16) 0.40583(13) 0.0312(3) Uani 1 1 d .
N1 N 0.21582(9) 0.0974(2) 0.67954(16) 0.0360(4) Uani 1 1 d .
H1A H 0.1785 0.0974 0.6110 0.043 Uiso 1 1 calc R
H1B H 0.2345 -0.0040 0.7138 0.043 Uiso 1 1 calc R
C1 C 0.06287(14) 0.2500 0.1807(3) 0.0264(5) Uani 1 2 d S
O2 O 0.21724(10) 0.2500 0.2498(2) 0.0315(4) Uani 1 2 d S
N2 N 0.29871(13) 0.2500 0.8369(2) 0.0307(5) Uani 1 2 d S
H2A H 0.3164 0.1486 0.8727 0.037 Uiso 0.50 1 calc PR
H2B H 0.3174 0.3514 0.8711 0.037 Uiso 0.50 1 calc PR
C2 C -0.02133(15) 0.2500 0.2139(3) 0.0297(5) Uani 1 2 d S
C3 C -0.07523(17) 0.2500 0.0978(3) 0.0448(7) Uani 1 2 d S
H3 H -0.1326 0.2500 0.1158 0.054 Uiso 1 2 calc SR
C4 C -0.0477(2) 0.2500 -0.0427(4) 0.0582(9) Uani 1 2 d S
H4 H -0.0862 0.2500 -0.1196 0.070 Uiso 1 2 calc SR
C5 C 0.0347(2) 0.2500 -0.0724(3) 0.0570(9) Uani 1 2 d S
H5 H 0.0532 0.2500 -0.1695 0.068 Uiso 1 2 calc SR
C6 C 0.09043(17) 0.2500 0.0392(3) 0.0401(7) Uani 1 2 d S
H6 H 0.1475 0.2500 0.0193 0.048 Uiso 1 2 calc SR
C7 C -0.05384(16) 0.2500 0.3653(3) 0.0404(7) Uani 1 2 d S
H7A H -0.0264 0.1568 0.4212 0.061 Uiso 0.50 1 calc PR
H7B H -0.1130 0.2272 0.3637 0.061 Uiso 0.50 1 calc PR
H7C H -0.0434 0.3660 0.4099 0.061 Uiso 0.50 1 calc PR
C8 C 0.24387(15) 0.2500 0.7311(3) 0.0268(5) Uani 1 2 d S

loop_
_atom_site_aniso_label
_atom_site_aniso_U_11
_atom_site_aniso_U_22
_atom_site_aniso_U_33
_atom_site_aniso_U_23
_atom_site_aniso_U_13
_atom_site_aniso_U_12
S1 0.0264(3) 0.0215(3) 0.0276(3) 0.000 -0.0016(2) 0.000
O1 0.0365(7) 0.0243(6) 0.0328(6) 0.0045(5) -0.0023(5) -0.0001(5)
N1 0.0443(9) 0.0243(8) 0.0395(8) 0.0012(7) -0.0148(7) -0.0002(6)
C1 0.0269(11) 0.0245(11) 0.0280(11) 0.000 -0.0022(10) 0.000
O2 0.0257(9) 0.0276(9) 0.0410(10) 0.000 -0.0005(8) 0.000
N2 0.0379(11) 0.0250(10) 0.0292(11) 0.000 -0.0051(9) 0.000
C2 0.0292(12) 0.0258(12) 0.0341(13) 0.000 0.0000(10) 0.000
C3 0.0284(14) 0.0556(19) 0.0504(17) 0.000 -0.0071(12) 0.000
C4 0.0464(18) 0.087(3) 0.0409(17) 0.000 -0.0179(14) 0.000
C5 0.0524(19) 0.091(3) 0.0280(14) 0.000 -0.0015(13) 0.000
C6 0.0340(14) 0.0559(18) 0.0303(13) 0.000 0.0033(11) 0.000
C7 0.0289(13) 0.0524(18) 0.0400(14) 0.000 0.0068(11) 0.000
C8 0.0298(12) 0.0249(12) 0.0256(11) 0.000 0.0016(9) 0.000

loop_
_atom_type_symbol
_atom_type_description
_atom_type_scat_dispersion_real
_atom_type_scat_dispersion_imag
_atom_type_scat_source
C C 0.0033 0.0016 'International Tables Vol C Tables 4.2.6.8 and 6.1.1.4'
H H 0.0000 0.0000 'International Tables Vol C Tables 4.2.6.8 and 6.1.1.4'
N N 0.0061 0.0033 'International Tables Vol C Tables 4.2.6.8 and 6.1.1.4'
O O 0.0106 0.0060 'International Tables Vol C Tables 4.2.6.8 and 6.1.1.4'
S S 0.1246 0.1234 'International Tables Vol C Tables 4.2.6.8 and 6.1.1.4'

loop_
_geom_angle_atom_site_label_1
_geom_angle_atom_site_label_2
_geom_angle_atom_site_label_3
_geom_angle
_geom_angle_site_symmetry_1
_geom_angle_site_symmetry_3
O1 S1 O1 111.61(10) . 8_565
O1 S1 O2 111.68(6) . .
O1 S1 O2 111.68(6) 8_565 .
O1 S1 C1 107.49(6) . .
O1 S1 C1 107.49(6) 8_565 .
O2 S1 C1 106.58(11) . .
C6 C1 C2 121.5(2) . .
C6 C1 S1 118.06(19) . .
C2 C1 S1 120.42(18) . .
C3 C2 C1 116.6(2) . .
C3 C2 C7 120.1(2) . .
C1 C2 C7 123.3(2) . .
C4 C3 C2 121.8(3) . .
C5 C4 C3 120.6(3) . .
C4 C5 C6 119.7(3) . .
C5 C6 C1 119.8(3) . .
N1 C8 N1 120.0(2) . 8_565
N1 C8 N2 119.98(11) . .
N1 C8 N2 119.98(11) 8_565 .

loop_
_geom_bond_atom_site_label_1
_geom_bond_atom_site_label_2
_geom_bond_distance
_geom_bond_site_symmetry_2
S1 O1 1.4619(12) .
S1 O1 1.4619(12) 8_565
S1 O2 1.4640(17) .
S1 C1 1.770(2) .
N1 C8 1.3239(19) .
C1 C6 1.388(4) .
C1 C2 1.408(3) .
N2 C8 1.328(3) .
C2 C3 1.390(4) .
C2 C7 1.502(4) .
C3 C4 1.379(4) .
C4 C5 1.373(4) .
C5 C6 1.378(4) .
C8 N1 1.3239(19) 8_565
